data_4105843
loop_
_publ_author_name
'Mei-Chun Chen'
'Long-Hua Li'
'Yu-Biao Chen'
'Ling Chen'

_publ_section_title
;
 In-Phase Alignments of Asymmetric Building Units in Ln4GaSbS9 (Ln = Pr,
 Nd, Sm, Gd-Ho) and Their Strong Nonlinear Optical Responses in Middle IR
;
_journal_name_full 'Journal of the American Chemical Society'
_journal_page_first 4617
_journal_page_last 4624
_journal_paper_doi 10.1021/ja1111095
_journal_volume 133
_journal_year 2011
_chemical_formula_sum 'Dy4 Ga S9 Sb'
_chemical_formula_weight 1130.01
_chemical_name_systematic
; 
 ? 
;
_space_group_IT_number 41
_symmetry_cell_setting orthorhombic
_symmetry_space_group_name_Hall 'A 2 -2ab'
_symmetry_space_group_name_H-M 'A b a 2'
_atom_sites_solution_primary direct
_atom_sites_solution_secondary difmap
_audit_creation_method SHELXL-97
_cell_angle_alpha 90.00
_cell_angle_beta 90.00
_cell_angle_gamma 90.00
_cell_formula_units_Z 8
_cell_length_a 13.4762(14)
_cell_length_b 13.8105(11)
_cell_length_c 14.0109(16)
_cell_measurement_reflns_used 3414
_cell_measurement_temperature 293(2)
_cell_measurement_theta_max 27.4797
_cell_measurement_theta_min 3.0230
_cell_volume 2607.6(5)
_computing_cell_refinement 'Bruker XSCANS'
_computing_data_collection 'Bruker XSCANS'
_computing_data_reduction 'Bruker SHELXTL'
_computing_molecular_graphics 'Bruker SHELXTL'
_computing_publication_material 'Bruker SHELXTL'
_computing_structure_refinement 'SHELXL-97 (Sheldrick, 1997)'
_computing_structure_solution 'SHELXS-97 (Sheldrick, 1990)'
_diffrn_ambient_temperature 293(2)
_diffrn_measured_fraction_theta_full 0.998
_diffrn_measured_fraction_theta_max 0.998
_diffrn_measurement_device_type 'Bruker P4'
_diffrn_measurement_method '\w scans'
_diffrn_radiation_monochromator graphite
_diffrn_radiation_source 'fine-focus sealed tube'
_diffrn_radiation_type MoK\a
_diffrn_radiation_wavelength 0.71073
_diffrn_reflns_av_R_equivalents 0.0385
_diffrn_reflns_av_sigmaI/netI 0.0423
_diffrn_reflns_limit_h_max 17
_diffrn_reflns_limit_h_min -16
_diffrn_reflns_limit_k_max 17
_diffrn_reflns_limit_k_min -17
_diffrn_reflns_limit_l_max 17
_diffrn_reflns_limit_l_min -18
_diffrn_reflns_number 9809
_diffrn_reflns_theta_full 27.49
_diffrn_reflns_theta_max 27.49
_diffrn_reflns_theta_min 2.56
_exptl_absorpt_coefficient_mu 28.105
_exptl_absorpt_correction_T_max 1.0000
_exptl_absorpt_correction_T_min 0.6097
_exptl_absorpt_correction_type multi-scan
_exptl_crystal_colour orangeyellow
_exptl_crystal_density_diffrn 5.757
_exptl_crystal_description block
_exptl_crystal_F_000 3920
_exptl_crystal_size_max 0.100
_exptl_crystal_size_mid 0.085
_exptl_crystal_size_min 0.074
_refine_diff_density_max 1.187
_refine_diff_density_min -1.769
_refine_diff_density_rms 0.308
_refine_ls_abs_structure_details 'Flack H D (1983), Acta Cryst. A39, 876-881'
_refine_ls_abs_structure_Flack 0.075(12)
_refine_ls_extinction_coef 0.000445(13)
_refine_ls_extinction_expression Fc^*^=kFc[1+0.001xFc^2^\l^3^/sin(2\q)]^-1/4^
_refine_ls_extinction_method SHELXL
_refine_ls_goodness_of_fit_ref 1.000
_refine_ls_matrix_type full
_refine_ls_number_parameters 138
_refine_ls_number_reflns 2962
_refine_ls_number_restraints 1
_refine_ls_restrained_S_all 1.000
_refine_ls_R_factor_all 0.0274
_refine_ls_R_factor_gt 0.0255
_refine_ls_shift/su_max 0.001
_refine_ls_shift/su_mean 0.000
_refine_ls_structure_factor_coef Fsqd
_refine_ls_weighting_details 'calc w=1/[\s^2^(Fo^2^)+(0.0232P)^2^+0.0000P] where P=(Fo^2^+2Fc^2^)/3'
_refine_ls_weighting_scheme calc
_refine_ls_wR_factor_gt 0.0509
_refine_ls_wR_factor_ref 0.0520
_reflns_number_gt 2851
_reflns_number_total 2962
_reflns_threshold_expression >2sigma(I)
_cod_data_source_file ja1111095_si_001_6.cif
_cod_data_source_block Dy4GaSbS9
_cod_database_code 4105843

loop_
_symmetry_equiv_pos_as_xyz
'x, y, z'
'-x, -y, z'
'x+1/2, -y+1/2, z'
'-x+1/2, y+1/2, z'
'x, y+1/2, z+1/2'
'-x, -y+1/2, z+1/2'
'x+1/2, -y+1, z+1/2'
'-x+1/2, y+1, z+1/2'

loop_
_atom_site_label
_atom_site_type_symbol
_atom_site_fract_x
_atom_site_fract_y
_atom_site_fract_z
_atom_site_U_iso_or_equiv
_atom_site_adp_type
_atom_site_occupancy
_atom_site_symmetry_multiplicity
_atom_site_calc_flag
_atom_site_refinement_flags
Dy3 Dy 0.81701(3) 0.83448(3) 0.70844(3) 0.01058(11) Uani 1 1 d .
Dy1 Dy 0.68685(3) 0.60952(3) 0.98156(3) 0.00931(10) Uani 1 1 d .
Dy2 Dy 0.89930(3) 0.82860(3) 0.99145(3) 0.00985(10) Uani 1 1 d .
Dy4 Dy 0.60367(3) 0.88890(3) 0.93946(4) 0.01107(11) Uani 1 1 d .
Ga Ga 0.59166(7) 0.60553(8) 0.71827(8) 0.0093(2) Uani 1 1 d .
Sb Sb 0.88703(5) 0.58011(5) 0.75113(5) 0.01424(15) Uani 1 1 d .
S1 S 0.90088(15) 0.58969(17) 0.92491(18) 0.0104(5) Uani 1 1 d .
S2 S 0.58178(17) 0.90561(17) 0.74138(18) 0.0124(5) Uani 1 1 d .
S3 S 0.69661(16) 0.51125(16) 0.80703(17) 0.0103(5) Uani 1 1 d .
S4 S 0.69024(16) 0.69897(16) 0.62258(17) 0.0082(4) Uani 1 1 d .
S5 S 1.0000 1.0000 0.6258(3) 0.0215(9) Uani 1 2 d S
S6 S 0.98963(17) 0.80441(16) 0.81267(18) 0.0119(5) Uani 1 1 d .
S7 S 0.93191(16) 0.74659(16) 0.56528(18) 0.0088(4) Uani 1 1 d .
S8 S 0.74854(17) 0.94264(15) 0.56076(17) 0.0089(4) Uani 1 1 d .
S9 S 1.0000 1.0000 1.0000(3) 0.0143(7) Uani 1 2 d S
S10 S 0.74525(17) 0.76621(16) 0.87592(17) 0.0097(5) Uani 1 1 d .

loop_
_atom_site_aniso_label
_atom_site_aniso_U_11
_atom_site_aniso_U_22
_atom_site_aniso_U_33
_atom_site_aniso_U_23
_atom_site_aniso_U_13
_atom_site_aniso_U_12
Dy3 0.0150(2) 0.0100(2) 0.0068(2) 0.00052(17) -0.00027(19) 0.00136(17)
Dy1 0.0109(2) 0.0070(2) 0.0101(2) 0.00045(19) 0.00085(18) 0.00088(15)
Dy2 0.0070(2) 0.0104(2) 0.0121(2) 0.00105(19) -0.00017(19) 0.00047(15)
Dy4 0.0087(2) 0.0099(2) 0.0145(3) 0.00408(19) -0.00118(19) 0.00066(16)
Ga 0.0084(5) 0.0097(5) 0.0097(5) -0.0006(4) 0.0001(4) 0.0002(4)
Sb 0.0175(3) 0.0139(3) 0.0113(4) 0.0046(3) -0.0017(3) 0.0029(3)
S1 0.0093(10) 0.0115(10) 0.0105(13) 0.0012(9) -0.0006(9) -0.0013(8)
S2 0.0132(11) 0.0111(11) 0.0131(13) -0.0001(10) 0.0025(9) -0.0003(9)
S3 0.0108(11) 0.0092(10) 0.0110(13) 0.0000(9) -0.0022(9) 0.0022(8)
S4 0.0105(10) 0.0063(10) 0.0078(12) 0.0006(9) 0.0000(8) -0.0002(8)
S5 0.027(2) 0.026(2) 0.011(2) 0.000 0.000 0.0180(16)
S6 0.0111(11) 0.0132(11) 0.0114(13) 0.0004(10) 0.0038(9) -0.0020(9)
S7 0.0097(10) 0.0071(10) 0.0096(12) -0.0006(8) 0.0002(9) -0.0004(9)
S8 0.0093(10) 0.0087(10) 0.0085(12) 0.0024(9) 0.0002(9) 0.0000(9)
S9 0.0125(15) 0.0079(14) 0.022(2) 0.000 0.000 -0.0030(12)
S10 0.0100(11) 0.0094(11) 0.0096(12) 0.0014(9) -0.0002(9) 0.0003(9)

loop_
_atom_type_symbol
_atom_type_description
_atom_type_scat_dispersion_real
_atom_type_scat_dispersion_imag
_atom_type_scat_source
S S 0.1246 0.1234 'International Tables Vol C Tables 4.2.6.8 and 6.1.1.4'
Ga Ga 0.2307 1.6083 'International Tables Vol C Tables 4.2.6.8 and 6.1.1.4'
Sb Sb -0.5866 1.5461 'International Tables Vol C Tables 4.2.6.8 and 6.1.1.4'
Dy Dy -0.1892 4.4098 'International Tables Vol C Tables 4.2.6.8 and 6.1.1.4'

loop_
_geom_angle_atom_site_label_1
_geom_angle_atom_site_label_2
_geom_angle_atom_site_label_3
_geom_angle
_geom_angle_site_symmetry_1
_geom_angle_site_symmetry_3
S10 Dy3 S8 136.97(7) . .
S10 Dy3 S6 77.97(7) . .
S8 Dy3 S6 140.16(7) . .
S10 Dy3 S4 85.51(7) . .
S8 Dy3 S4 80.40(7) . .
S6 Dy3 S4 129.48(7) . .
S8 Dy1 S10 144.25(7) 5_545 .
S8 Dy1 S7 126.54(7) 5_545 8_645
S10 Dy1 S7 81.57(7) . 8_645
S8 Dy1 S3 86.01(7) 5_545 .
S10 Dy1 S3 84.11(7) . .
S7 Dy1 S3 137.36(7) 8_645 .
S7 Dy2 S8 134.56(8) 6_765 8_645
S7 Dy2 S9 84.15(6) 6_765 .
S8 Dy2 S9 81.16(6) 8_645 .
S7 Dy2 S10 137.23(7) 6_765 .
S8 Dy2 S10 80.78(7) 8_645 .
S9 Dy2 S10 131.89(8) . .
S7 Dy4 S10 83.30(7) 8_645 .
S7 Dy4 S8 85.43(7) 8_645 8_645
S10 Dy4 S8 81.95(7) . 8_645
S7 Dy4 S1 87.13(7) 8_645 3_465
S10 Dy4 S1 137.97(7) . 3_465
S8 Dy4 S1 137.95(7) 8_645 3_465
S6 Ga S4 112.53(9) 3_465 .
S6 Ga S3 111.60(10) 3_465 .
S4 Ga S3 106.29(9) . .
S6 Ga S5 110.34(8) 3_465 3_465
S4 Ga S5 109.77(11) . 3_465
S3 Ga S5 106.04(8) . 3_465
S1 Sb S2 95.49(8) . 4_645
S1 Sb S2 88.37(8) . 3_565
S2 Sb S2 84.25(8) 4_645 3_565
S1 Sb S3 79.22(7) . .
S2 Sb S3 80.87(7) 4_645 .
S2 Sb S3 159.56(7) 3_565 .
Sb S1 Dy4 98.92(8) . 3_565
Sb S1 Dy4 90.99(8) . 4_645
Dy4 S1 Dy4 97.09(7) 3_565 4_645
Sb S1 Dy1 101.23(8) . .
Dy4 S1 Dy1 157.32(10) 3_565 .
Dy4 S1 Dy1 92.89(6) 4_645 .
Sb S2 Sb 95.41(8) 4_655 3_465
Sb S2 Dy4 90.44(8) 4_655 .
Sb S2 Dy4 93.42(8) 3_465 .
Ga S3 Dy1 99.77(8) . .
Ga S3 Dy3 100.76(9) . 4_645
Dy1 S3 Dy3 147.90(9) . 4_645
Ga S3 Sb 102.56(9) . .
Dy1 S3 Sb 96.93(7) . .
Dy3 S3 Sb 102.35(7) 4_645 .
Ga S4 Dy3 118.62(10) . .
Ga S4 Dy2 119.29(9) . 8_644
Dy3 S4 Dy2 96.65(7) . 8_644
Ga S4 Dy1 119.87(9) . 8_644
Dy3 S4 Dy1 103.40(7) . 8_644
Dy2 S4 Dy1 94.10(7) 8_644 8_644
Ga S5 Ga 111.73(17) 4_655 3_565
Ga S6 Dy3 96.82(9) 3_565 .
Ga S6 Dy2 135.69(10) 3_565 .
Dy3 S6 Dy2 95.06(7) . .
Dy4 S7 Dy2 100.38(8) 8_644 6_764
Dy4 S7 Dy1 96.91(8) 8_644 8_644
Dy2 S7 Dy1 93.57(7) 6_764 8_644
Dy4 S7 Dy3 93.10(7) 8_644 .
Dy2 S7 Dy3 154.41(10) 6_764 .
Dy1 S7 Dy3 106.38(7) 8_644 .
Dy1 S8 Dy3 153.04(10) 5_554 .
Dy1 S8 Dy2 97.04(7) 5_554 8_644
Dy3 S8 Dy2 101.69(7) . 8_644
Dy1 S8 Dy4 101.67(8) 5_554 8_644
Dy3 S8 Dy4 94.43(7) . 8_644
Dy2 S8 Dy4 98.93(8) 8_644 8_644
Dy2 S9 Dy2 174.97(17) . 2_775
Dy2 S9 Dy1 88.619(17) . 3_565
Dy2 S9 Dy1 90.940(17) 2_775 3_565
Dy2 S9 Dy1 90.940(17) . 4_655
Dy2 S9 Dy1 88.619(17) 2_775 4_655
Dy1 S9 Dy1 169.94(15) 3_565 4_655
Dy4 S10 Dy3 108.62(8) . .
Dy4 S10 Dy1 96.58(7) . .
Dy3 S10 Dy1 147.85(9) . .
Dy4 S10 Dy2 98.14(7) . .
Dy3 S10 Dy2 97.49(7) . .
Dy1 S10 Dy2 98.36(7) . .

loop_
_geom_bond_atom_site_label_1
_geom_bond_atom_site_label_2
_geom_bond_distance
_geom_bond_site_symmetry_2
Dy3 S10 2.707(2) .
Dy3 S8 2.714(2) .
Dy3 S6 2.778(2) .
Dy3 S4 2.805(2) .
Dy1 S8 2.690(2) 5_545
Dy1 S10 2.737(2) .
Dy1 S7 2.742(2) 8_645
Dy1 S3 2.800(2) .
Dy2 S7 2.706(2) 6_765
Dy2 S8 2.719(2) 8_645
Dy2 S9 2.7312(5) .
Dy2 S10 2.770(2) .
Dy4 S7 2.683(2) 8_645
Dy4 S10 2.703(2) .
Dy4 S8 2.721(2) 8_645
Dy4 S1 2.756(2) 3_465
Ga S6 2.277(2) 3_465
Ga S4 2.286(2) .
Ga S3 2.289(2) .
Ga S5 2.308(2) 3_465
Sb S1 2.446(3) .
Sb S2 2.450(2) 4_645
Sb S2 2.635(2) 3_565
Sb S3 2.847(2) .
S1 Dy4 2.756(2) 3_565
S1 Dy4 2.781(2) 4_645
S2 Sb 2.450(2) 4_655
S2 Sb 2.635(2) 3_465
S3 Dy3 2.811(2) 4_645
S4 Dy2 2.835(2) 8_644
S4 Dy1 2.859(2) 8_644
S5 Ga 2.308(2) 4_655
S5 Ga 2.308(2) 3_565
S6 Ga 2.277(2) 3_565
S7 Dy4 2.683(2) 8_644
S7 Dy2 2.706(2) 6_764
S7 Dy1 2.742(2) 8_644
S8 Dy1 2.690(2) 5_554
S8 Dy2 2.719(2) 8_644
S8 Dy4 2.721(2) 8_644
S9 Dy2 2.7312(5) 2_775
S9 Dy1 2.9488(6) 3_565
S9 Dy1 2.9488(6) 4_655
